data_4341774
loop_
_publ_author_name
'Pascualini, Matias E.'
'Di Russo, Natali V.'
'Quintero, Pedro A.'
'Thuijs, Annaliese E.'
'Pinkowicz, Dawid'
'Abboud, Khalil A.'
'Dunbar, Kim R.'
'Christou, George'
'Meisel, Mark W.'
'Veige, Adam S.'

_publ_section_title
;
 Synthesis, Characterization, and Reactivity of Iron(III) Complexes
 Supported by a Trianionic ONO(3-) Pincer Ligand.
;
_journal_name_full 'Inorganic chemistry'
_journal_page_first 141124145829004
_journal_paper_doi 10.1021/ic502251p
_journal_year 2014
_chemical_formula_sum 'C26 H27 F12 Fe N O5'
_chemical_formula_weight 717.33
_space_group_IT_number 2
_symmetry_cell_setting triclinic
_symmetry_space_group_name_Hall '-P 1'
_symmetry_space_group_name_H-M 'P -1'
_atom_sites_solution_hydrogens geom
_atom_sites_solution_primary direct
_atom_sites_solution_secondary difmap
_audit_creation_method SHELXL-97
_audit_update_record
;
2011-11-10 # Formatted by publCIF
;
_cell_angle_alpha 77.720(2)
_cell_angle_beta 86.605(2)
_cell_angle_gamma 77.097(2)
_cell_formula_units_Z 4
_cell_length_a 12.2812(8)
_cell_length_b 13.3854(9)
_cell_length_c 18.4188(13)
_cell_measurement_reflns_used 9884
_cell_measurement_temperature 100(2)
_cell_measurement_theta_max 28.0
_cell_measurement_theta_min 2.0
_cell_volume 2883.6(3)
_computing_cell_refinement 'Bruker APEX2'
_computing_data_collection 'Bruker APEX2 (Bruker, 2008)'
_computing_data_reduction 'Bruker SAINT (Bruker, 2008)'
_computing_molecular_graphics 'Bruker SHELXTL'
_computing_publication_material 'Bruker SHELXTL'
_computing_structure_refinement 'Bruker SHELXTL'
_computing_structure_solution 'Bruker SHELXTL (Bruker, 2008)'
_diffrn_ambient_temperature 100(2)
_diffrn_measured_fraction_theta_full 0.998
_diffrn_measured_fraction_theta_max 0.998
_diffrn_measurement_device_type 'Bruker APEX-II DUO'
_diffrn_measurement_method 'phi and omega scans'
_diffrn_radiation_monochromator graphite
_diffrn_radiation_source 'fine-focus sealed tube'
_diffrn_radiation_type MoK\a
_diffrn_radiation_wavelength 0.71073
_diffrn_reflns_av_R_equivalents 0.0690
_diffrn_reflns_av_sigmaI/netI 0.1037
_diffrn_reflns_limit_h_max 15
_diffrn_reflns_limit_h_min -15
_diffrn_reflns_limit_k_max 16
_diffrn_reflns_limit_k_min -16
_diffrn_reflns_limit_l_max 23
_diffrn_reflns_limit_l_min -23
_diffrn_reflns_number 48530
_diffrn_reflns_theta_full 26.74
_diffrn_reflns_theta_max 26.74
_diffrn_reflns_theta_min 1.59
_diffrn_standards_interval_count 0
_diffrn_standards_interval_time 0
_diffrn_standards_number 0
_exptl_absorpt_coefficient_mu 0.639
_exptl_absorpt_correction_T_max 0.9842
_exptl_absorpt_correction_T_min 0.9389
_exptl_absorpt_correction_type numerical
_exptl_absorpt_process_details 'based on measured indexed crystal faces, Bruker SHELXTL  v6.14 (Bruker 2008)'
_exptl_crystal_colour green
_exptl_crystal_density_diffrn 1.652
_exptl_crystal_density_method 'not measured'
_exptl_crystal_description plates
_exptl_crystal_F_000 1456
_exptl_crystal_size_max 0.10
_exptl_crystal_size_mid 0.05
_exptl_crystal_size_min 0.03
_refine_diff_density_max 0.451
_refine_diff_density_min -0.533
_refine_diff_density_rms 0.065
_refine_ls_extinction_method none
_refine_ls_goodness_of_fit_ref 0.821
_refine_ls_hydrogen_treatment constr
_refine_ls_matrix_type full
_refine_ls_number_parameters 820
_refine_ls_number_reflns 12245
_refine_ls_number_restraints 0
_refine_ls_restrained_S_all 0.821
_refine_ls_R_factor_all 0.0858
_refine_ls_R_factor_gt 0.0372
_refine_ls_shift/su_max 0.005
_refine_ls_shift/su_mean 0.000
_refine_ls_structure_factor_coef Fsqd
_refine_ls_weighting_details 'calc w=1/[\s^2^(Fo^2^)+(0.0253P)^2^] where P=(Fo^2^+2Fc^2^)/3'
_refine_ls_weighting_scheme calc
_refine_ls_wR_factor_gt 0.0626
_refine_ls_wR_factor_ref 0.0705
_reflns_number_gt 7194
_reflns_number_total 12245
_reflns_threshold_expression I>2\s(I)
_cod_data_source_file ic502251p_si_001.cif
_cod_data_source_block pasc8
_cod_original_sg_symbol_H-M P-1
_cod_original_formula_sum 'C26 H27 F12 Fe1 N1 O5'
_cod_database_code 4341774

loop_
_symmetry_equiv_pos_as_xyz
'x, y, z'
'-x, -y, -z'

loop_
_atom_site_label
_atom_site_type_symbol
_atom_site_fract_x
_atom_site_fract_y
_atom_site_fract_z
_atom_site_U_iso_or_equiv
_atom_site_adp_type
_atom_site_occupancy
_atom_site_symmetry_multiplicity
_atom_site_calc_flag
_atom_site_refinement_flags
_atom_site_disorder_assembly
_atom_site_disorder_group
Fe1A Fe 0.82104(3) 0.75616(3) 0.98199(2) 0.01124(9) Uani 1 1 d . . .
F1A F 1.18761(12) 0.69667(11) 0.95371(8) 0.0220(4) Uani 1 1 d . . .
F2A F 1.21681(12) 0.83810(12) 0.88145(8) 0.0235(4) Uani 1 1 d . . .
F3A F 1.14483(12) 0.84337(12) 0.98950(8) 0.0239(4) Uani 1 1 d . . .
F4A F 1.04582(13) 0.96752(12) 0.81023(9) 0.0268(4) Uani 1 1 d . . .
F5A F 0.97623(13) 0.99552(11) 0.91611(9) 0.0253(4) Uani 1 1 d . . .
F6A F 0.87865(12) 0.95066(11) 0.84030(8) 0.0215(4) Uani 1 1 d . . .
F7A F 0.74427(12) 0.54183(11) 0.93639(8) 0.0205(4) Uani 1 1 d . . .
F8A F 0.57148(12) 0.54116(11) 0.92331(9) 0.0232(4) Uani 1 1 d . . .
F9A F 0.63883(12) 0.51533(11) 1.03283(9) 0.0239(4) Uani 1 1 d . . .
F10A F 0.41430(11) 0.67918(11) 0.97692(8) 0.0206(4) Uani 1 1 d . . .
F11A F 0.50346(12) 0.68100(12) 1.07279(8) 0.0215(4) Uani 1 1 d . . .
F12A F 0.45835(12) 0.82184(11) 0.98984(8) 0.0226(4) Uani 1 1 d . . .
O1A O 0.96302(13) 0.78991(13) 0.96664(9) 0.0134(4) Uani 1 1 d . . .
O2A O 0.68234(13) 0.71790(13) 1.00405(9) 0.0126(4) Uani 1 1 d . . .
O3A O 0.73118(14) 0.92068(13) 0.97674(9) 0.0147(4) Uani 1 1 d . . .
O4A O 0.83450(14) 0.78670(13) 1.09562(9) 0.0142(4) Uani 1 1 d . . .
O5A O 0.89755(13) 0.59841(13) 1.03930(9) 0.0144(4) Uani 1 1 d . . .
N1A N 0.81484(16) 0.74599(16) 0.87848(11) 0.0120(5) Uani 1 1 d . . .
C1A C 1.0230(2) 0.8155(2) 0.90274(14) 0.0141(6) Uani 1 1 d . . .
C2A C 1.0139(2) 0.75115(19) 0.84417(14) 0.0129(6) Uani 1 1 d . . .
C3A C 0.9124(2) 0.72186(19) 0.83468(14) 0.0131(6) Uani 1 1 d . . .
C4A C 0.9127(2) 0.6614(2) 0.78101(14) 0.0173(6) Uani 1 1 d . . .
H4AA H 0.8466 0.6384 0.7750 0.021 Uiso 1 1 calc R . .
C5A C 1.0040(2) 0.6338(2) 0.73664(14) 0.0196(6) Uani 1 1 d . . .
H5AA H 0.9994 0.5937 0.7006 0.024 Uiso 1 1 calc R . .
C6A C 1.1031(2) 0.6644(2) 0.74449(14) 0.0183(6) Uani 1 1 d . . .
C7A C 1.1049(2) 0.7222(2) 0.79830(14) 0.0162(6) Uani 1 1 d . . .
H7AA H 1.1721 0.7433 0.8044 0.019 Uiso 1 1 calc R . .
C8A C 1.2061(2) 0.6337(2) 0.69839(16) 0.0270(7) Uani 1 1 d . . .
H8AA H 1.2713 0.6079 0.7307 0.041 Uiso 1 1 calc R . .
H8AB H 1.2173 0.6948 0.6610 0.041 Uiso 1 1 calc R . .
H8AC H 1.1967 0.5784 0.6735 0.041 Uiso 1 1 calc R . .
C9A C 1.1441(2) 0.7989(2) 0.93137(15) 0.0179(6) Uani 1 1 d . . .
C10A C 0.9817(2) 0.9327(2) 0.86712(15) 0.0181(6) Uani 1 1 d . . .
C11A C 0.6108(2) 0.6912(2) 0.96024(14) 0.0129(6) Uani 1 1 d . . .
C12A C 0.6112(2) 0.74804(19) 0.87790(14) 0.0136(6) Uani 1 1 d . . .
C13A C 0.7109(2) 0.7703(2) 0.84221(14) 0.0134(6) Uani 1 1 d . . .
C14A C 0.7018(2) 0.8277(2) 0.76877(14) 0.0168(6) Uani 1 1 d . . .
H14A H 0.7671 0.8454 0.7439 0.020 Uiso 1 1 calc R . .
C15A C 0.6023(2) 0.8595(2) 0.73141(15) 0.0199(6) Uani 1 1 d . . .
H15A H 0.6003 0.8990 0.6819 0.024 Uiso 1 1 calc R . .
C16A C 0.5046(2) 0.8351(2) 0.76477(15) 0.0189(6) Uani 1 1 d . . .
C17A C 0.5121(2) 0.7793(2) 0.83770(14) 0.0166(6) Uani 1 1 d . . .
H17A H 0.4463 0.7614 0.8615 0.020 Uiso 1 1 calc R . .
C18A C 0.3954(2) 0.8683(2) 0.72390(16) 0.0298(8) Uani 1 1 d . . .
H18A H 0.3923 0.9362 0.6902 0.045 Uiso 1 1 calc R . .
H18B H 0.3333 0.8743 0.7598 0.045 Uiso 1 1 calc R . .
H18C H 0.3896 0.8159 0.6951 0.045 Uiso 1 1 calc R . .
C19A C 0.6408(2) 0.5720(2) 0.96382(15) 0.0175(6) Uani 1 1 d . . .
C20A C 0.4958(2) 0.7170(2) 0.99972(15) 0.0167(6) Uani 1 1 d . . .
C21A C 0.6500(2) 0.9763(2) 0.92092(15) 0.0200(7) Uani 1 1 d . . .
H21A H 0.6314 1.0507 0.9230 0.030 Uiso 1 1 calc R . .
H21B H 0.5824 0.9478 0.9300 0.030 Uiso 1 1 calc R . .
H21C H 0.6810 0.9681 0.8717 0.030 Uiso 1 1 calc R . .
C22A C 0.6899(2) 0.9320(2) 1.04995(14) 0.0178(6) Uani 1 1 d . . .
H22A H 0.6323 0.8903 1.0660 0.021 Uiso 1 1 calc R . .
H22B H 0.6564 1.0063 1.0504 0.021 Uiso 1 1 calc R . .
C23A C 0.7873(2) 0.8935(2) 1.10003(15) 0.0187(6) Uani 1 1 d . . .
H23A H 0.8435 0.9368 1.0847 0.022 Uiso 1 1 calc R . .
H23B H 0.7633 0.8979 1.1517 0.022 Uiso 1 1 calc R . .
C24A C 0.9402(2) 0.7520(2) 1.13308(15) 0.0221(7) Uani 1 1 d . . .
H24A H 0.9291 0.7581 1.1852 0.033 Uiso 1 1 calc R . .
H24B H 0.9918 0.7956 1.1090 0.033 Uiso 1 1 calc R . .
H24C H 0.9716 0.6788 1.1304 0.033 Uiso 1 1 calc R . .
C25A C 1.0058(2) 0.53938(19) 1.02265(15) 0.0170(6) Uani 1 1 d . . .
H25A H 1.0448 0.5025 1.0695 0.020 Uiso 1 1 calc R . .
H25B H 1.0512 0.5876 0.9945 0.020 Uiso 1 1 calc R . .
C26A C 0.8453(2) 0.5448(2) 1.10373(15) 0.0209(7) Uani 1 1 d . . .
H26A H 0.8339 0.4785 1.0944 0.031 Uiso 1 1 calc R . .
H26B H 0.7731 0.5888 1.1136 0.031 Uiso 1 1 calc R . .
H26C H 0.8936 0.5308 1.1469 0.031 Uiso 1 1 calc R . .
Fe1B Fe 0.33975(3) 0.64896(3) 0.34027(2) 0.01642(10) Uani 1 1 d . A .
F1B F -0.08746(13) 0.69623(13) 0.42854(9) 0.0328(4) Uani 1 1 d . A .
F2B F 0.00936(14) 0.57555(14) 0.37661(10) 0.0376(5) Uani 1 1 d . A .
F3B F -0.02528(14) 0.73555(14) 0.31682(9) 0.0402(5) Uani 1 1 d . A .
F4B F 0.04979(14) 0.69140(13) 0.53708(9) 0.0327(4) Uani 1 1 d . A .
F5B F 0.11352(14) 0.54020(13) 0.51010(9) 0.0358(4) Uani 1 1 d . A .
F6B F 0.22585(13) 0.63934(13) 0.51793(9) 0.0322(4) Uani 1 1 d . A .
F7B F 0.67802(13) 0.63315(12) 0.24020(9) 0.0277(4) Uani 1 1 d . A .
F8B F 0.73901(12) 0.74903(12) 0.28057(9) 0.0255(4) Uani 1 1 d . A .
F9B F 0.70663(12) 0.61231(12) 0.35719(9) 0.0247(4) Uani 1 1 d . A .
F10B F 0.57085(13) 0.90453(12) 0.23745(9) 0.0276(4) Uani 1 1 d . A .
F11B F 0.52173(14) 0.80131(12) 0.17656(8) 0.0327(4) Uani 1 1 d . A .
F12B F 0.40347(12) 0.88035(12) 0.24735(8) 0.0251(4) Uani 1 1 d . A .
O1B O 0.19364(15) 0.63383(14) 0.37133(10) 0.0220(5) Uani 1 1 d . . .
O2B O 0.48583(14) 0.66150(13) 0.30654(9) 0.0162(4) Uani 1 1 d . . .
O3B O 0.26952(15) 0.71925(14) 0.22806(10) 0.0230(5) Uani 1 1 d . . .
O4B O 0.36007(16) 0.51756(15) 0.27979(11) 0.0288(5) Uani 1 1 d . . .
O5B O 0.40556(17) 0.51357(14) 0.42545(10) 0.0287(5) Uani 1 1 d . . .
N1B N 0.32372(17) 0.76986(16) 0.38629(11) 0.0141(5) Uani 1 1 d . . .
C1B C 0.1125(2) 0.6898(2) 0.41108(15) 0.0172(6) Uani 1 1 d . A .
C2B C 0.1167(2) 0.8063(2) 0.40124(14) 0.0166(6) Uani 1 1 d . . .
C3B C 0.2192(2) 0.8387(2) 0.39142(14) 0.0157(6) Uani 1 1 d . A .
C4B C 0.2139(2) 0.9471(2) 0.37995(15) 0.0196(6) Uani 1 1 d . . .
H4BA H 0.2816 0.9711 0.3706 0.024 Uiso 1 1 calc R A .
C5B C 0.1160(2) 1.0195(2) 0.38159(15) 0.0238(7) Uani 1 1 d . A .
H5BA H 0.1175 1.0916 0.3738 0.029 Uiso 1 1 calc R . .
C6B C 0.0143(2) 0.9885(2) 0.39448(16) 0.0232(7) Uani 1 1 d . . .
C7B C 0.0178(2) 0.8824(2) 0.40381(15) 0.0220(7) Uani 1 1 d . A .
H7BA H -0.0507 0.8597 0.4125 0.026 Uiso 1 1 calc R . .
C8B C -0.0938(2) 1.0665(2) 0.39719(18) 0.0346(8) Uani 1 1 d . A .
H8BA H -0.1530 1.0443 0.3754 0.052 Uiso 1 1 calc R . .
H8BB H -0.0858 1.1354 0.3690 0.052 Uiso 1 1 calc R . .
H8BC H -0.1134 1.0708 0.4490 0.052 Uiso 1 1 calc R . .
C9B C 0.0019(3) 0.6740(3) 0.38390(17) 0.0284(7) Uani 1 1 d . . .
C10B C 0.1249(2) 0.6393(2) 0.49451(16) 0.0228(7) Uani 1 1 d . . .
C11B C 0.5437(2) 0.7378(2) 0.30789(14) 0.0146(6) Uani 1 1 d . A .
C12B C 0.5243(2) 0.7806(2) 0.38023(14) 0.0138(6) Uani 1 1 d . . .
C13B C 0.4171(2) 0.79488(19) 0.41440(14) 0.0146(6) Uani 1 1 d . A .
C14B C 0.4056(2) 0.8302(2) 0.48163(15) 0.0183(6) Uani 1 1 d . . .
H14B H 0.3355 0.8368 0.5069 0.022 Uiso 1 1 calc R A .
C15B C 0.4934(2) 0.8555(2) 0.51203(15) 0.0209(7) Uani 1 1 d . A .
H15B H 0.4819 0.8804 0.5571 0.025 Uiso 1 1 calc R . .
C16B C 0.5982(2) 0.8453(2) 0.47795(15) 0.0198(7) Uani 1 1 d . . .
C17B C 0.6104(2) 0.8079(2) 0.41279(15) 0.0183(6) Uani 1 1 d . A .
H17B H 0.6815 0.8002 0.3888 0.022 Uiso 1 1 calc R . .
C18B C 0.6948(2) 0.8705(2) 0.51195(17) 0.0284(7) Uani 1 1 d . A .
H18D H 0.7587 0.8667 0.4774 0.043 Uiso 1 1 calc R . .
H18E H 0.7156 0.8199 0.5585 0.043 Uiso 1 1 calc R . .
H18F H 0.6730 0.9412 0.5221 0.043 Uiso 1 1 calc R . .
C19B C 0.6676(2) 0.6843(2) 0.29614(15) 0.0209(7) Uani 1 1 d . . .
C20B C 0.5103(2) 0.8309(2) 0.24198(15) 0.0195(6) Uani 1 1 d . . .
C21B C 0.1921(2) 0.8176(2) 0.21049(17) 0.0321(8) Uani 1 1 d . A .
H21D H 0.1918 0.8439 0.1566 0.048 Uiso 1 1 calc R . .
H21E H 0.2142 0.8678 0.2352 0.048 Uiso 1 1 calc R . .
H21F H 0.1171 0.8086 0.2275 0.048 Uiso 1 1 calc R . .
C22B C 0.2751(9) 0.6429(6) 0.1809(5) 0.026(2) Uiso 0.428(11) 1 d P A 1
H22C H 0.2126 0.6666 0.1453 0.031 Uiso 0.428(11) 1 calc PR A 1
H22D H 0.3462 0.6362 0.1522 0.031 Uiso 0.428(11) 1 calc PR A 1
C23B C 0.2679(9) 0.5427(6) 0.2277(5) 0.036(3) Uiso 0.428(11) 1 d P A 1
H23C H 0.2758 0.4884 0.1975 0.043 Uiso 0.428(11) 1 calc PR A 1
H23D H 0.1954 0.5475 0.2546 0.043 Uiso 0.428(11) 1 calc PR A 1
C22C C 0.2253(6) 0.6442(4) 0.2005(3) 0.0226(17) Uiso 0.572(11) 1 d P A 2
H22E H 0.1974 0.6729 0.1493 0.027 Uiso 0.572(11) 1 calc PR A 2
H22F H 0.1636 0.6228 0.2328 0.027 Uiso 0.572(11) 1 calc PR A 2
C23C C 0.3236(6) 0.5535(4) 0.2022(3) 0.028(2) Uiso 0.572(11) 1 d P A 2
H23E H 0.3018 0.4963 0.1842 0.034 Uiso 0.572(11) 1 calc PR A 2
H23F H 0.3849 0.5759 0.1701 0.034 Uiso 0.572(11) 1 calc PR A 2
C24B C 0.4672(3) 0.4548(3) 0.2694(2) 0.0563(11) Uani 1 1 d . A .
H24D H 0.4587 0.3929 0.2518 0.084 Uiso 1 1 calc R . .
H24E H 0.5070 0.4328 0.3167 0.084 Uiso 1 1 calc R . .
H24F H 0.5099 0.4955 0.2325 0.084 Uiso 1 1 calc R . .
C25B C 0.3454(3) 0.4280(2) 0.44545(19) 0.0403(9) Uani 1 1 d . A .
H25C H 0.3268 0.4171 0.4986 0.060 Uiso 1 1 calc R . .
H25D H 0.3927 0.3636 0.4343 0.060 Uiso 1 1 calc R . .
H25E H 0.2765 0.4462 0.4168 0.060 Uiso 1 1 calc R . .
C26B C 0.5091(3) 0.4901(3) 0.45954(17) 0.0369(8) Uani 1 1 d . . .
H26D H 0.5579 0.5348 0.4312 0.044 Uiso 1 1 calc R . .
H26E H 0.5459 0.4160 0.4608 0.044 Uiso 1 1 calc R . .

loop_
_atom_site_aniso_label
_atom_site_aniso_U_11
_atom_site_aniso_U_22
_atom_site_aniso_U_33
_atom_site_aniso_U_23
_atom_site_aniso_U_13
_atom_site_aniso_U_12
Fe1A 0.0097(2) 0.0113(2) 0.0127(2) -0.00213(17) 0.00080(16) -0.00264(16)
F1A 0.0117(9) 0.0196(9) 0.0325(10) -0.0008(8) -0.0036(7) -0.0020(7)
F2A 0.0148(9) 0.0278(10) 0.0295(10) -0.0036(8) 0.0057(7) -0.0114(7)
F3A 0.0176(9) 0.0338(10) 0.0255(9) -0.0119(8) -0.0016(7) -0.0102(7)
F4A 0.0256(10) 0.0221(9) 0.0289(10) 0.0056(8) 0.0077(8) -0.0099(8)
F5A 0.0307(10) 0.0148(9) 0.0329(10) -0.0090(8) -0.0029(8) -0.0053(7)
F6A 0.0165(9) 0.0152(9) 0.0311(10) -0.0008(7) -0.0041(7) -0.0028(7)
F7A 0.0133(8) 0.0173(9) 0.0324(10) -0.0096(7) 0.0020(7) -0.0028(7)
F8A 0.0204(9) 0.0196(9) 0.0338(10) -0.0098(8) -0.0046(7) -0.0082(7)
F9A 0.0276(10) 0.0156(9) 0.0268(10) 0.0031(7) 0.0003(7) -0.0083(7)
F10A 0.0116(8) 0.0243(9) 0.0266(9) -0.0026(7) 0.0011(7) -0.0083(7)
F11A 0.0169(9) 0.0296(10) 0.0173(9) -0.0015(8) 0.0033(7) -0.0077(7)
F12A 0.0166(9) 0.0180(9) 0.0321(10) -0.0077(8) 0.0071(7) -0.0012(7)
O1A 0.0102(10) 0.0165(10) 0.0136(10) -0.0026(8) 0.0010(8) -0.0040(8)
O2A 0.010(1) 0.0156(10) 0.0134(10) -0.0023(8) 0.0003(7) -0.0059(8)
O3A 0.0131(10) 0.0142(10) 0.0149(10) -0.0019(8) 0.0005(8) -0.0001(8)
O4A 0.0129(10) 0.0146(10) 0.0148(10) -0.0035(8) -0.0024(8) -0.0013(8)
O5A 0.011(1) 0.0113(10) 0.0169(10) 0.0003(8) 0.0042(8) 0.0015(8)
N1A 0.0093(12) 0.0138(12) 0.0130(12) -0.0033(10) 0.0028(9) -0.0028(9)
C1A 0.0121(14) 0.0152(15) 0.0151(14) -0.0026(12) 0.0034(11) -0.0047(12)
C2A 0.0150(15) 0.0093(14) 0.0117(14) 0.0029(11) 0.0018(11) -0.0023(11)
C3A 0.0139(15) 0.0121(15) 0.0119(14) -0.0006(12) 0.0013(11) -0.0023(11)
C4A 0.0185(16) 0.0176(16) 0.0165(15) -0.0043(13) -0.0001(12) -0.0047(12)
C5A 0.0283(18) 0.0162(16) 0.0124(15) -0.0050(12) 0.0002(13) 0.0009(13)
C6A 0.0210(16) 0.0163(16) 0.0126(14) 0.0016(12) 0.0013(12) 0.0018(12)
C7A 0.0122(15) 0.0168(15) 0.0162(15) 0.0033(12) 0.0024(11) -0.0027(12)
C8A 0.0244(17) 0.0323(19) 0.0209(16) -0.0077(14) 0.0066(13) 0.0014(14)
C9A 0.0115(15) 0.0203(17) 0.0227(16) -0.0049(14) 0.0038(12) -0.0055(13)
C10A 0.0145(16) 0.0187(16) 0.0204(16) -0.0011(13) 0.0018(12) -0.0055(12)
C11A 0.0110(14) 0.0128(15) 0.0156(14) -0.0019(12) -0.0002(11) -0.0050(11)
C12A 0.0139(15) 0.0109(14) 0.0161(14) -0.0038(12) -0.0002(11) -0.0021(11)
C13A 0.0137(15) 0.0136(15) 0.0157(14) -0.0065(12) 0.0009(11) -0.0058(12)
C14A 0.0159(15) 0.0203(16) 0.0160(15) -0.0037(13) 0.0026(12) -0.0084(12)
C15A 0.0241(17) 0.0227(17) 0.0123(15) 0.0006(13) -0.0021(12) -0.0076(13)
C16A 0.0179(16) 0.0229(17) 0.0182(15) -0.0060(13) -0.0021(12) -0.0068(13)
C17A 0.0142(15) 0.0176(16) 0.0186(15) -0.0034(13) 0.0012(12) -0.0057(12)
C18A 0.0217(17) 0.043(2) 0.0222(17) 0.0025(15) -0.0047(13) -0.0097(15)
C19A 0.0128(15) 0.0202(16) 0.0210(16) -0.0040(13) 0.0002(12) -0.0071(12)
C20A 0.0123(15) 0.0162(16) 0.0215(16) -0.0017(13) -0.0021(12) -0.0042(12)
C21A 0.0199(16) 0.0162(16) 0.0202(16) 0.0004(13) -0.0030(13) 0.0008(12)
C22A 0.0172(16) 0.0156(15) 0.0188(15) -0.0066(13) 0.0051(12) 0.0018(12)
C23A 0.0230(16) 0.0156(16) 0.0183(15) -0.0072(13) -0.0004(12) -0.0027(12)
C24A 0.0191(16) 0.0281(18) 0.0194(16) -0.0075(14) -0.0066(12) -0.0017(13)
C25A 0.0081(14) 0.0125(15) 0.0265(16) -0.0017(12) 0.0017(12) 0.0030(11)
C26A 0.0217(16) 0.0181(16) 0.0194(16) 0.0026(13) 0.0029(13) -0.0040(13)
Fe1B 0.0176(2) 0.0158(2) 0.0162(2) -0.00336(18) 0.00135(17) -0.00473(18)
F1B 0.0169(9) 0.0405(11) 0.0424(11) -0.0059(9) 0.0041(8) -0.0125(8)
F2B 0.0364(11) 0.0423(12) 0.0460(12) -0.019(1) 0.0083(9) -0.0257(9)
F3B 0.0382(11) 0.0587(13) 0.0282(10) 0.0007(10) -0.0123(9) -0.0258(10)
F4B 0.0348(11) 0.0411(11) 0.0194(9) -0.0042(8) 0.0115(8) -0.0074(9)
F5B 0.0437(12) 0.0262(11) 0.0341(11) 0.0063(8) 0.0064(9) -0.0143(9)
F6B 0.0277(10) 0.0449(12) 0.0210(9) 0.0055(8) -0.0060(8) -0.0115(9)
F7B 0.0238(10) 0.0354(10) 0.0273(10) -0.0188(8) 0.0045(7) -0.0031(8)
F8B 0.0157(9) 0.0335(10) 0.0285(10) -0.0065(8) 0.0060(7) -0.0096(8)
F9B 0.0202(9) 0.0246(10) 0.0248(9) -0.0034(8) -0.0014(7) 0.0030(7)
F10B 0.0257(10) 0.0225(10) 0.0334(10) 0.0019(8) 0.0033(8) -0.0106(8)
F11B 0.0515(12) 0.031(1) 0.0131(9) -0.0029(8) 0.0000(8) -0.0051(9)
F12B 0.0197(9) 0.0247(10) 0.0255(9) 0.0040(8) -0.0023(7) -0.0017(7)
O1B 0.0205(11) 0.0233(11) 0.0264(11) -0.0113(9) 0.0081(9) -0.0097(9)
O2B 0.0164(10) 0.0156(10) 0.0185(10) -0.0054(9) 0.0008(8) -0.0056(8)
O3B 0.0273(12) 0.0224(12) 0.0201(11) -0.0056(9) -0.0049(9) -0.0049(9)
O4B 0.0296(13) 0.0218(12) 0.0352(13) -0.0112(10) -0.0065(10) 0.0009(9)
O5B 0.0398(14) 0.0188(12) 0.0248(12) 0.0016(9) -0.0052(10) -0.0053(10)
N1B 0.0103(12) 0.0164(13) 0.0153(12) -0.003(1) 0.0013(9) -0.0033(10)
C1B 0.0164(15) 0.0183(16) 0.0171(15) -0.0008(13) 0.0040(12) -0.0075(12)
C2B 0.0182(16) 0.0198(16) 0.0120(14) -0.0010(12) -0.0008(11) -0.0064(12)
C3B 0.0158(15) 0.0189(16) 0.0115(14) -0.0015(12) -0.0009(11) -0.0033(12)
C4B 0.0167(16) 0.0202(17) 0.0220(16) -0.0038(13) 0.0055(12) -0.0061(13)
C5B 0.0228(17) 0.0176(16) 0.0268(17) 0.0012(14) 0.0026(13) -0.0019(13)
C6B 0.0174(16) 0.0226(17) 0.0250(17) 0.0000(14) 0.0004(13) 0.0005(13)
C7B 0.0129(16) 0.0282(18) 0.0229(16) -0.0008(14) 0.0003(12) -0.0047(13)
C8B 0.0222(18) 0.0269(19) 0.046(2) 0.0027(16) 0.0041(15) 0.0017(14)
C9B 0.0277(19) 0.035(2) 0.0233(18) -0.0007(16) 0.0022(14) -0.0139(15)
C10B 0.0197(17) 0.0255(18) 0.0230(17) -0.0016(14) 0.0044(13) -0.0087(14)
C11B 0.0127(15) 0.0168(15) 0.0143(14) -0.0034(12) 0.0014(11) -0.0033(12)
C12B 0.0121(15) 0.0124(15) 0.0155(14) -0.0007(12) -0.0005(11) -0.0018(11)
C13B 0.0150(15) 0.0101(14) 0.0167(15) 0.0011(12) -0.0014(12) -0.0023(11)
C14B 0.0170(16) 0.0208(16) 0.0176(15) -0.0080(13) 0.0035(12) -0.0019(12)
C15B 0.0243(17) 0.0215(17) 0.0193(16) -0.0108(13) -0.0006(13) -0.0033(13)
C16B 0.0180(16) 0.0197(16) 0.0231(16) -0.0070(14) -0.0011(13) -0.0046(13)
C17B 0.0132(15) 0.0175(16) 0.0236(16) -0.0038(13) 0.0040(12) -0.0037(12)
C18B 0.0192(17) 0.0363(19) 0.0352(19) -0.0177(16) -0.0029(14) -0.0066(14)
C19B 0.0199(17) 0.0254(18) 0.0184(16) -0.0065(14) 0.0016(13) -0.0056(14)
C20B 0.0201(17) 0.0219(17) 0.0165(16) -0.0039(13) 0.0039(12) -0.0058(13)
C21B 0.0281(19) 0.0323(19) 0.0302(18) 0.0057(15) -0.0101(14) -0.0034(15)
C24B 0.052(3) 0.043(2) 0.078(3) -0.034(2) 0.008(2) -0.001(2)
C25B 0.050(2) 0.0248(19) 0.043(2) 0.0040(17) 0.0017(18) -0.0136(17)
C26B 0.038(2) 0.032(2) 0.040(2) -0.0051(17) -0.0092(17) -0.0069(16)

loop_
_atom_type_symbol
_atom_type_description
_atom_type_scat_dispersion_real
_atom_type_scat_dispersion_imag
_atom_type_scat_source
C C 0.0033 0.0016 'International Tables Vol C Tables 4.2.6.8 and 6.1.1.4'
H H 0.0000 0.0000 'International Tables Vol C Tables 4.2.6.8 and 6.1.1.4'
N N 0.0061 0.0033 'International Tables Vol C Tables 4.2.6.8 and 6.1.1.4'
O O 0.0106 0.0060 'International Tables Vol C Tables 4.2.6.8 and 6.1.1.4'
F F 0.0171 0.0103 'International Tables Vol C Tables 4.2.6.8 and 6.1.1.4'
Fe Fe 0.3463 0.8444 'International Tables Vol C Tables 4.2.6.8 and 6.1.1.4'

loop_
_geom_angle_atom_site_label_1
_geom_angle_atom_site_label_2
_geom_angle_atom_site_label_3
_geom_angle
_geom_angle_site_symmetry_1
_geom_angle_site_symmetry_3
O2A Fe1A O1A 176.05(8) . .
O2A Fe1A N1A 92.01(8) . .
O1A Fe1A N1A 91.35(8) . .
O2A Fe1A O5A 86.86(7) . .
O1A Fe1A O5A 90.28(7) . .
N1A Fe1A O5A 104.69(8) . .
O2A Fe1A O3A 87.46(7) . .
O1A Fe1A O3A 93.96(7) . .
N1A Fe1A O3A 100.69(8) . .
O5A Fe1A O3A 154.16(6) . .
O2A Fe1A O4A 92.91(7) . .
O1A Fe1A O4A 83.93(7) . .
N1A Fe1A O4A 172.91(7) . .
O5A Fe1A O4A 80.69(6) . .
O3A Fe1A O4A 74.45(6) . .
C1A O1A Fe1A 131.35(15) . .
C11A O2A Fe1A 131.09(15) . .
C21A O3A C22A 111.40(19) . .
C21A O3A Fe1A 123.08(15) . .
C22A O3A Fe1A 108.63(14) . .
C23A O4A C24A 109.82(18) . .
C23A O4A Fe1A 112.53(14) . .
C24A O4A Fe1A 119.55(15) . .
C25A O5A C26A 112.53(19) . .
C25A O5A Fe1A 125.68(14) . .
C26A O5A Fe1A 121.63(14) . .
C13A N1A C3A 117.0(2) . .
C13A N1A Fe1A 120.39(16) . .
C3A N1A Fe1A 122.43(16) . .
O1A C1A C2A 113.4(2) . .
O1A C1A C10A 109.8(2) . .
C2A C1A C10A 107.9(2) . .
O1A C1A C9A 103.2(2) . .
C2A C1A C9A 113.8(2) . .
C10A C1A C9A 108.6(2) . .
C7A C2A C3A 118.6(2) . .
C7A C2A C1A 120.6(2) . .
C3A C2A C1A 120.8(2) . .
C4A C3A C2A 116.8(2) . .
C4A C3A N1A 119.5(2) . .
C2A C3A N1A 123.6(2) . .
C5A C4A C3A 123.3(2) . .
C5A C4A H4AA 118.4 . .
C3A C4A H4AA 118.4 . .
C4A C5A C6A 120.2(2) . .
C4A C5A H5AA 119.9 . .
C6A C5A H5AA 119.9 . .
C7A C6A C5A 117.2(2) . .
C7A C6A C8A 120.7(2) . .
C5A C6A C8A 122.0(2) . .
C6A C7A C2A 123.9(2) . .
C6A C7A H7AA 118.1 . .
C2A C7A H7AA 118.1 . .
C6A C8A H8AA 109.5 . .
C6A C8A H8AB 109.5 . .
H8AA C8A H8AB 109.5 . .
C6A C8A H8AC 109.5 . .
H8AA C8A H8AC 109.5 . .
H8AB C8A H8AC 109.5 . .
F3A C9A F1A 107.2(2) . .
F3A C9A F2A 105.6(2) . .
F1A C9A F2A 106.9(2) . .
F3A C9A C1A 111.2(2) . .
F1A C9A C1A 110.0(2) . .
F2A C9A C1A 115.4(2) . .
F6A C10A F4A 106.3(2) . .
F6A C10A F5A 106.4(2) . .
F4A C10A F5A 106.7(2) . .
F6A C10A C1A 110.9(2) . .
F4A C10A C1A 113.6(2) . .
F5A C10A C1A 112.6(2) . .
O2A C11A C19A 109.9(2) . .
O2A C11A C12A 113.9(2) . .
C19A C11A C12A 108.5(2) . .
O2A C11A C20A 103.3(2) . .
C19A C11A C20A 107.6(2) . .
C12A C11A C20A 113.4(2) . .
C17A C12A C13A 118.9(2) . .
C17A C12A C11A 120.1(2) . .
C13A C12A C11A 120.9(2) . .
C14A C13A C12A 116.9(2) . .
C14A C13A N1A 119.3(2) . .
C12A C13A N1A 123.6(2) . .
C15A C14A C13A 122.6(2) . .
C15A C14A H14A 118.7 . .
C13A C14A H14A 118.7 . .
C14A C15A C16A 121.2(3) . .
C14A C15A H15A 119.4 . .
C16A C15A H15A 119.4 . .
C15A C16A C17A 116.8(2) . .
C15A C16A C18A 121.5(2) . .
C17A C16A C18A 121.6(2) . .
C16A C17A C12A 123.5(2) . .
C16A C17A H17A 118.2 . .
C12A C17A H17A 118.2 . .
C16A C18A H18A 109.5 . .
C16A C18A H18B 109.5 . .
H18A C18A H18B 109.5 . .
C16A C18A H18C 109.5 . .
H18A C18A H18C 109.5 . .
H18B C18A H18C 109.5 . .
F9A C19A F7A 106.5(2) . .
F9A C19A F8A 106.9(2) . .
F7A C19A F8A 106.0(2) . .
F9A C19A C11A 113.3(2) . .
F7A C19A C11A 111.3(2) . .
F8A C19A C11A 112.4(2) . .
F11A C20A F10A 106.3(2) . .
F11A C20A F12A 106.2(2) . .
F10A C20A F12A 106.6(2) . .
F11A C20A C11A 111.4(2) . .
F10A C20A C11A 115.6(2) . .
F12A C20A C11A 110.2(2) . .
O3A C21A H21A 109.5 . .
O3A C21A H21B 109.5 . .
H21A C21A H21B 109.5 . .
O3A C21A H21C 109.5 . .
H21A C21A H21C 109.5 . .
H21B C21A H21C 109.5 . .
O3A C22A C23A 106.6(2) . .
O3A C22A H22A 110.4 . .
C23A C22A H22A 110.4 . .
O3A C22A H22B 110.4 . .
C23A C22A H22B 110.4 . .
H22A C22A H22B 108.6 . .
O4A C23A C22A 108.1(2) . .
O4A C23A H23A 110.1 . .
C22A C23A H23A 110.1 . .
O4A C23A H23B 110.1 . .
C22A C23A H23B 110.1 . .
H23A C23A H23B 108.4 . .
O4A C24A H24A 109.5 . .
O4A C24A H24B 109.5 . .
H24A C24A H24B 109.5 . .
O4A C24A H24C 109.5 . .
H24A C24A H24C 109.5 . .
H24B C24A H24C 109.5 . .
O5A C25A C25A 110.4(3) . 2_767
O5A C25A H25A 109.6 . .
C25A C25A H25A 109.6 2_767 .
O5A C25A H25B 109.6 . .
C25A C25A H25B 109.6 2_767 .
H25A C25A H25B 108.1 . .
O5A C26A H26A 109.5 . .
O5A C26A H26B 109.5 . .
H26A C26A H26B 109.5 . .
O5A C26A H26C 109.5 . .
H26A C26A H26C 109.5 . .
H26B C26A H26C 109.5 . .
O1B Fe1B O2B 178.00(8) . .
O1B Fe1B N1B 91.02(8) . .
O2B Fe1B N1B 90.83(8) . .
O1B Fe1B O5B 88.93(8) . .
O2B Fe1B O5B 91.29(8) . .
N1B Fe1B O5B 105.89(8) . .
O1B Fe1B O3B 86.85(8) . .
O2B Fe1B O3B 92.00(7) . .
N1B Fe1B O3B 103.01(8) . .
O5B Fe1B O3B 150.85(7) . .
O1B Fe1B O4B 91.01(7) . .
O2B Fe1B O4B 87.10(7) . .
N1B Fe1B O4B 175.96(8) . .
O5B Fe1B O4B 77.65(7) . .
O3B Fe1B O4B 73.61(7) . .
C1B O1B Fe1B 132.05(16) . .
C11B O2B Fe1B 131.06(15) . .
C21B O3B C22C 107.7(3) . .
C21B O3B C22B 119.1(4) . .
C22C O3B C22B 27.5(3) . .
C21B O3B Fe1B 123.85(17) . .
C22C O3B Fe1B 109.9(2) . .
C22B O3B Fe1B 113.6(3) . .
C24B O4B C23B 124.6(4) . .
C24B O4B C23C 100.1(3) . .
C23B O4B C23C 32.8(3) . .
C24B O4B Fe1B 121.00(19) . .
C23B O4B Fe1B 107.8(3) . .
C23C O4B Fe1B 112.6(2) . .
C26B O5B C25B 113.0(2) . .
C26B O5B Fe1B 126.92(18) . .
C25B O5B Fe1B 119.65(17) . .
C3B N1B C13B 116.6(2) . .
C3B N1B Fe1B 121.84(17) . .
C13B N1B Fe1B 121.51(17) . .
O1B C1B C2B 114.2(2) . .
O1B C1B C10B 109.1(2) . .
C2B C1B C10B 108.1(2) . .
O1B C1B C9B 103.7(2) . .
C2B C1B C9B 112.9(2) . .
C10B C1B C9B 108.6(2) . .
C7B C2B C3B 118.4(2) . .
C7B C2B C1B 120.4(2) . .
C3B C2B C1B 121.2(2) . .
C4B C3B C2B 116.9(2) . .
C4B C3B N1B 119.3(2) . .
C2B C3B N1B 123.6(2) . .
C5B C4B C3B 123.2(3) . .
C5B C4B H4BA 118.4 . .
C3B C4B H4BA 118.4 . .
C4B C5B C6B 120.8(3) . .
C4B C5B H5BA 119.6 . .
C6B C5B H5BA 119.6 . .
C7B C6B C5B 116.7(3) . .
C7B C6B C8B 121.7(3) . .
C5B C6B C8B 121.6(3) . .
C6B C7B C2B 123.9(3) . .
C6B C7B H7BA 118.0 . .
C2B C7B H7BA 118.0 . .
C6B C8B H8BA 109.5 . .
C6B C8B H8BB 109.5 . .
H8BA C8B H8BB 109.5 . .
C6B C8B H8BC 109.5 . .
H8BA C8B H8BC 109.5 . .
H8BB C8B H8BC 109.5 . .
F2B C9B F3B 106.7(2) . .
F2B C9B F1B 106.1(2) . .
F3B C9B F1B 105.9(2) . .
F2B C9B C1B 111.9(2) . .
F3B C9B C1B 110.9(2) . .
F1B C9B C1B 114.8(2) . .
F5B C10B F6B 107.0(2) . .
F5B C10B F4B 106.9(2) . .
F6B C10B F4B 106.6(2) . .
F5B C10B C1B 113.1(2) . .
F6B C10B C1B 110.4(2) . .
F4B C10B C1B 112.5(2) . .
O2B C11B C20B 110.6(2) . .
O2B C11B C12B 113.1(2) . .
C20B C11B C12B 107.9(2) . .
O2B C11B C19B 104.1(2) . .
C20B C11B C19B 108.0(2) . .
C12B C11B C19B 113.0(2) . .
C17B C12B C13B 118.4(2) . .
C17B C12B C11B 121.3(2) . .
C13B C12B C11B 120.3(2) . .
C14B C13B C12B 117.6(2) . .
C14B C13B N1B 119.0(2) . .
C12B C13B N1B 123.3(2) . .
C15B C14B C13B 121.9(3) . .
C15B C14B H14B 119.1 . .
C13B C14B H14B 119.1 . .
C14B C15B C16B 121.3(3) . .
C14B C15B H15B 119.4 . .
C16B C15B H15B 119.4 . .
C17B C16B C15B 116.9(2) . .
C17B C16B C18B 121.7(2) . .
C15B C16B C18B 121.4(2) . .
C16B C17B C12B 123.9(3) . .
C16B C17B H17B 118.1 . .
C12B C17B H17B 118.1 . .
C16B C18B H18D 109.5 . .
C16B C18B H18E 109.5 . .
H18D C18B H18E 109.5 . .
C16B C18B H18F 109.5 . .
H18D C18B H18F 109.5 . .
H18E C18B H18F 109.5 . .
F7B C19B F8B 106.1(2) . .
F7B C19B F9B 106.5(2) . .
F8B C19B F9B 106.5(2) . .
F7B C19B C11B 111.1(2) . .
F8B C19B C11B 115.4(2) . .
F9B C19B C11B 110.7(2) . .
F11B C20B F12B 106.6(2) . .
F11B C20B F10B 106.8(2) . .
F12B C20B F10B 105.8(2) . .
F11B C20B C11B 112.5(2) . .
F12B C20B C11B 111.7(2) . .
F10B C20B C11B 113.0(2) . .
O3B C21B H21D 109.5 . .
O3B C21B H21E 109.5 . .
H21D C21B H21E 109.5 . .
O3B C21B H21F 109.5 . .
H21D C21B H21F 109.5 . .
H21E C21B H21F 109.5 . .
C23B C22B O3B 108.8(7) . .
C23B C22B H22C 109.9 . .
O3B C22B H22C 109.9 . .
C23B C22B H22D 109.9 . .
O3B C22B H22D 109.9 . .
H22C C22B H22D 108.3 . .
C22B C23B O4B 105.4(8) . .
C22B C23B H23C 110.7 . .
O4B C23B H23C 110.7 . .
C22B C23B H23D 110.7 . .
O4B C23B H23D 110.7 . .
H23C C23B H23D 108.8 . .
O3B C22C C23C 103.7(5) . .
O3B C22C H22E 111.0 . .
C23C C22C H22E 111.0 . .
O3B C22C H22F 111.0 . .
C23C C22C H22F 111.0 . .
H22E C22C H22F 109.0 . .
O4B C23C C22C 107.1(5) . .
O4B C23C H23E 110.3 . .
C22C C23C H23E 110.3 . .
O4B C23C H23F 110.3 . .
C22C C23C H23F 110.3 . .
H23E C23C H23F 108.6 . .
O4B C24B H24D 109.5 . .
O4B C24B H24E 109.5 . .
H24D C24B H24E 109.5 . .
O4B C24B H24F 109.5 . .
H24D C24B H24F 109.5 . .
H24E C24B H24F 109.5 . .
O5B C25B H25C 109.5 . .
O5B C25B H25D 109.5 . .
H25C C25B H25D 109.5 . .
O5B C25B H25E 109.5 . .
H25C C25B H25E 109.5 . .
H25D C25B H25E 109.5 . .
O5B C26B C26B 108.7(3) . 2_666
O5B C26B H26D 110.0 . .
C26B C26B H26D 110.0 2_666 .
O5B C26B H26E 110.0 . .
C26B C26B H26E 110.0 2_666 .
H26D C26B H26E 108.3 . .

loop_
_geom_bond_atom_site_label_1
_geom_bond_atom_site_label_2
_geom_bond_distance
_geom_bond_site_symmetry_2
Fe1A O2A 1.8837(16) .
Fe1A O1A 1.8878(17) .
Fe1A N1A 1.947(2) .
Fe1A O5A 2.1770(17) .
Fe1A O3A 2.2166(17) .
Fe1A O4A 2.2383(17) .
F1A C9A 1.336(3) .
F2A C9A 1.351(3) .
F3A C9A 1.333(3) .
F4A C10A 1.339(3) .
F5A C10A 1.348(3) .
F6A C10A 1.338(3) .
F7A C19A 1.347(3) .
F8A C19A 1.348(3) .
F9A C19A 1.336(3) .
F10A C20A 1.342(3) .
F11A C20A 1.331(3) .
F12A C20A 1.351(3) .
O1A C1A 1.372(3) .
O2A C11A 1.377(3) .
O3A C21A 1.438(3) .
O3A C22A 1.439(3) .
O4A C23A 1.435(3) .
O4A C24A 1.442(3) .
O5A C25A 1.439(3) .
O5A C26A 1.445(3) .
N1A C13A 1.416(3) .
N1A C3A 1.420(3) .
C1A C2A 1.540(3) .
C1A C10A 1.548(4) .
C1A C9A 1.561(4) .
C2A C7A 1.396(3) .
C2A C3A 1.417(3) .
C3A C4A 1.404(3) .
C4A C5A 1.377(3) .
C4A H4AA 0.9500 .
C5A C6A 1.392(4) .
C5A H5AA 0.9500 .
C6A C7A 1.384(4) .
C6A C8A 1.511(4) .
C7A H7AA 0.9500 .
C8A H8AA 0.9800 .
C8A H8AB 0.9800 .
C8A H8AC 0.9800 .
C11A C19A 1.544(4) .
C11A C12A 1.545(3) .
C11A C20A 1.552(4) .
C12A C17A 1.397(3) .
C12A C13A 1.416(3) .
C13A C14A 1.404(3) .
C14A C15A 1.376(4) .
C14A H14A 0.9500 .
C15A C16A 1.388(4) .
C15A H15A 0.9500 .
C16A C17A 1.388(4) .
C16A C18A 1.508(4) .
C17A H17A 0.9500 .
C18A H18A 0.9800 .
C18A H18B 0.9800 .
C18A H18C 0.9800 .
C21A H21A 0.9800 .
C21A H21B 0.9800 .
C21A H21C 0.9800 .
C22A C23A 1.483(4) .
C22A H22A 0.9900 .
C22A H22B 0.9900 .
C23A H23A 0.9900 .
C23A H23B 0.9900 .
C24A H24A 0.9800 .
C24A H24B 0.9800 .
C24A H24C 0.9800 .
C25A C25A 1.511(5) 2_767
C25A H25A 0.9900 .
C25A H25B 0.9900 .
C26A H26A 0.9800 .
C26A H26B 0.9800 .
C26A H26C 0.9800 .
Fe1B O1B 1.8921(18) .
Fe1B O2B 1.8949(17) .
Fe1B N1B 1.949(2) .
Fe1B O5B 2.1645(19) .
Fe1B O3B 2.2186(18) .
Fe1B O4B 2.2363(19) .
F1B C9B 1.349(3) .
F2B C9B 1.335(3) .
F3B C9B 1.345(3) .
F4B C10B 1.346(3) .
F5B C10B 1.334(3) .
F6B C10B 1.337(3) .
F7B C19B 1.338(3) .
F8B C19B 1.344(3) .
F9B C19B 1.349(3) .
F10B C20B 1.347(3) .
F11B C20B 1.337(3) .
F12B C20B 1.340(3) .
O1B C1B 1.380(3) .
O2B C11B 1.374(3) .
O3B C21B 1.427(3) .
O3B C22C 1.434(5) .
O3B C22B 1.464(7) .
O4B C24B 1.421(4) .
O4B C23B 1.462(8) .
O4B C23C 1.470(6) .
O5B C26B 1.394(3) .
O5B C25B 1.470(3) .
N1B C3B 1.414(3) .
N1B C13B 1.418(3) .
C1B C2B 1.543(4) .
C1B C10B 1.543(4) .
C1B C9B 1.547(4) .
C2B C7B 1.406(4) .
C2B C3B 1.412(3) .
C3B C4B 1.407(4) .
C4B C5B 1.369(4) .
C4B H4BA 0.9500 .
C5B C6B 1.394(4) .
C5B H5BA 0.9500 .
C6B C7B 1.385(4) .
C6B C8B 1.500(4) .
C7B H7BA 0.9500 .
C8B H8BA 0.9800 .
C8B H8BB 0.9800 .
C8B H8BC 0.9800 .
C11B C20B 1.543(4) .
C11B C12B 1.545(3) .
C11B C19B 1.554(4) .
C12B C17B 1.397(3) .
C12B C13B 1.416(3) .
C13B C14B 1.406(3) .
C14B C15B 1.380(4) .
C14B H14B 0.9500 .
C15B C16B 1.391(4) .
C15B H15B 0.9500 .
C16B C17B 1.384(4) .
C16B C18B 1.506(4) .
C17B H17B 0.9500 .
C18B H18D 0.9800 .
C18B H18E 0.9800 .
C18B H18F 0.9800 .
C21B H21D 0.9800 .
C21B H21E 0.9800 .
C21B H21F 0.9800 .
C22B C23B 1.450(14) .
C22B H22C 0.9900 .
C22B H22D 0.9900 .
C23B H23C 0.9900 .
C23B H23D 0.9900 .
C22C C23C 1.506(10) .
C22C H22E 0.9900 .
C22C H22F 0.9900 .
C23C H23E 0.9900 .
C23C H23F 0.9900 .
C24B H24D 0.9800 .
C24B H24E 0.9800 .
C24B H24F 0.9800 .
C25B H25C 0.9800 .
C25B H25D 0.9800 .
C25B H25E 0.9800 .
C26B C26B 1.564(6) 2_666
C26B H26D 0.9900 .
C26B H26E 0.9900 .
